data_2201048
loop_
_publ_author_name
'Thomas C. Baddeley'
'Iain G. Davidson'
'Janet M. S. Skakle'
'James L. Wardell'

_publ_section_title
;
 1,2,3,4-Tetra-<i>O</i>-acetyl-\a-<small>D</small>-glucopyranuronamide
;
_journal_issue 4
_journal_name_full 'Acta Crystallographica Section E'
_journal_page_first o447
_journal_page_last o449
_journal_paper_doi 10.1107/S1600536802003562
_journal_volume 58
_journal_year 2002
_chemical_formula_iupac 'C14 H19 N O10'
_chemical_formula_moiety 'C14 H19 N O10'
_chemical_formula_sum 'C14 H19 N O10'
_chemical_formula_weight 361.30
_chemical_melting_point 365.5(5)
_chemical_name_systematic
;
 1,2,3,4-tetra-acetyl-alpha-D-glucuronamide
;
_space_group_IT_number 19
_symmetry_cell_setting orthorhombic
_symmetry_space_group_name_Hall 'P 2ac 2ab'
_symmetry_space_group_name_H-M 'P 21 21 21'
_atom_sites_solution_hydrogens geom
_atom_sites_solution_primary direct
_atom_sites_solution_secondary difmap
_audit_creation_method SHELXL-97
_cell_angle_alpha 90.00
_cell_angle_beta 90.00
_cell_angle_gamma 90.00
_cell_formula_units_Z 4
_cell_length_a 5.5811(2)
_cell_length_b 16.9550(6)
_cell_length_c 17.7323(6)
_cell_measurement_reflns_used 9393
_cell_measurement_temperature 120(2)
_cell_measurement_theta_max 27.48
_cell_measurement_theta_min 2.91
_cell_volume 1677.96(10)
_computing_cell_refinement 'DENZO and COLLECT'
_computing_data_collection
;
DENZO (Otwinowski & Minor, 1997) and COLLECT (Hooft, 1998)
;
_computing_data_reduction 'DENZO and COLLECT'
_computing_molecular_graphics
;ORTEX in OSCAIL (McArdle, 1994, 2000) and ORTEPIII for Windows (Farrugia,
 1997)
;
_computing_publication_material 'PLATON (Spek, 2000) and SHELXL97'
_computing_structure_refinement 'SHELXL97 (Sheldrick, 1997)'
_computing_structure_solution 'SHELXS97 (Sheldrick, 1990)'
_diffrn_ambient_temperature 120(2)
_diffrn_measured_fraction_theta_full 0.992
_diffrn_measured_fraction_theta_max 0.992
_diffrn_measurement_device_type 'Nonius KappaCCD detector'
_diffrn_measurement_method '\f and \w'
_diffrn_radiation_monochromator graphite
_diffrn_radiation_source 'fine-focus sealed tube'
_diffrn_radiation_type MoK\a
_diffrn_radiation_wavelength 0.71073
_diffrn_reflns_av_R_equivalents 0.0536
_diffrn_reflns_av_sigmaI/netI 0.0391
_diffrn_reflns_limit_h_max 7
_diffrn_reflns_limit_h_min -7
_diffrn_reflns_limit_k_max 21
_diffrn_reflns_limit_k_min -19
_diffrn_reflns_limit_l_max 22
_diffrn_reflns_limit_l_min -22
_diffrn_reflns_number 10467
_diffrn_reflns_theta_full 27.48
_diffrn_reflns_theta_max 27.48
_diffrn_reflns_theta_min 3.32
_diffrn_standards_decay_% 0
_diffrn_standards_number 0
_exptl_absorpt_coefficient_mu 0.123
_exptl_absorpt_correction_T_max 0.992
_exptl_absorpt_correction_T_min 0.764
_exptl_absorpt_correction_type multi-scan
_exptl_absorpt_process_details '(SORTAV; Blessing, 1995, 1997)'
_exptl_crystal_colour colourless
_exptl_crystal_density_diffrn 1.430
_exptl_crystal_density_method 'not measured'
_exptl_crystal_description block
_exptl_crystal_F_000 760
_exptl_crystal_size_max 0.25
_exptl_crystal_size_mid 0.20
_exptl_crystal_size_min 0.20
_refine_diff_density_max 0.220
_refine_diff_density_min -0.238
_refine_ls_extinction_method none
_refine_ls_goodness_of_fit_ref 1.035
_refine_ls_hydrogen_treatment mixed
_refine_ls_matrix_type full
_refine_ls_number_parameters 238
_refine_ls_number_reflns 2217
_refine_ls_number_restraints 0
_refine_ls_restrained_S_all 1.035
_refine_ls_R_factor_all 0.0448
_refine_ls_R_factor_gt 0.0356
_refine_ls_shift/su_max 0.001
_refine_ls_shift/su_mean 0.000
_refine_ls_structure_factor_coef Fsqd
_refine_ls_weighting_details 'w = 1/[\s^2^(Fo^2^)+(0.0584P)^2^+0.1398P] where P = (Fo^2^+2Fc^2^)/3'
_refine_ls_weighting_scheme calc
_refine_ls_wR_factor_gt 0.0881
_refine_ls_wR_factor_ref 0.0931
_reflns_number_gt 1926
_reflns_number_total 2217
_reflns_threshold_expression I>2\s(I)
_cod_data_source_file cf6155.cif
_cod_data_source_block I
_cod_depositor_comments
;
The following automatic conversions were performed:
'_geom_bond_publ_flag' value 'Yes' changed to 'yes' according to
'/home/saulius/struct/CIF-dictionaries/cif_core.dic' dictionary named
'cif_core.dic' version 2.4.1 from 2010-06-29 (15 times).

Automatic conversion script
Id: cif_fix_enum 1527 2010-12-29 10:47:43Z saulius 

The following automatic conversions were performed:

'_chemical_melting_point' value '365-366' was changed to '365.5(5)' -
the average value was taken and precision was estimated.

Automatic conversion script
Id: cif_fix_values 1646 2011-03-28 12:23:43Z adriana 

The following automatic conversions were performed:

'_chemical_melting_point' value '365-366' was changed to '365.5(5)' -
the average value was taken and precision was
estimated.

'_geom_bond_publ_flag' value 'Yes' changed to 'yes'
according to /home/saulius/struct/CIF-dictionaries/cif_core.dic
dictionary named 'cif_core.dic' version 2.4.1 from 2010-06-29 (15
times).

'_geom_angle_publ_flag' value 'Yes' changed to 'yes'
according to /home/saulius/struct/CIF-dictionaries/cif_core.dic
dictionary named 'cif_core.dic' version 2.4.1 from 2010-06-29 (17
times).

Automatic conversion script
Id: cif_fix_values 1715 2011-07-08 13:25:40Z adriana 
;
_cod_database_code 2201048
_cod_database_fobs_code 2201048

loop_
_symmetry_equiv_pos_as_xyz
'x, y, z'
'-x+1/2, -y, z+1/2'
'-x, y+1/2, -z+1/2'
'x+1/2, -y+1/2, -z'

loop_
_atom_site_label
_atom_site_fract_x
_atom_site_fract_y
_atom_site_fract_z
_atom_site_U_iso_or_equiv
_atom_site_adp_type
_atom_site_calc_flag
_atom_site_refinement_flags
_atom_site_occupancy
_atom_site_disorder_assembly
_atom_site_disorder_group
_atom_site_type_symbol
O5 0.0564(3) 1.04864(8) 0.14352(8) 0.0195(3) Uani d . 1 . . O
C1 0.1298(4) 0.98603(12) 0.19046(11) 0.0198(4) Uani d . 1 . . C
H1 -0.0111 0.9664 0.2198 0.024 Uiso calc R 1 . . H
O1 0.3096(3) 1.01304(9) 0.24170(8) 0.0220(3) Uani d . 1 . . O
C7 0.2257(4) 1.05514(13) 0.30218(12) 0.0245(5) Uani d . 1 . . C
O7 0.0160(3) 1.06349(10) 0.31475(9) 0.0323(4) Uani d . 1 . . O
C8 0.4264(5) 1.08823(15) 0.34718(13) 0.0324(6) Uani d . 1 . . C
H8A 0.3804 1.0902 0.4005 0.049 Uiso calc R 1 . . H
H8B 0.4630 1.1416 0.3294 0.049 Uiso calc R 1 . . H
H8C 0.5683 1.0547 0.3413 0.049 Uiso calc R 1 . . H
C2 0.2334(4) 0.91835(12) 0.14366(11) 0.0193(4) Uani d . 1 . . C
H2 0.0988 0.8900 0.1181 0.023 Uiso calc R 1 . . H
O2 0.3600(3) 0.86324(9) 0.19146(8) 0.0238(3) Uani d . 1 . . O
C9 0.2227(5) 0.80986(13) 0.22860(12) 0.0255(5) Uani d . 1 . . C
O8 0.0088(3) 0.80580(11) 0.22082(9) 0.0351(4) Uani d . 1 . . O
C10 0.3728(5) 0.76043(14) 0.28026(13) 0.0355(6) Uani d . 1 . . C
H10A 0.3062 0.7070 0.2829 0.053 Uiso calc R 1 . . H
H10B 0.3734 0.7839 0.3308 0.053 Uiso calc R 1 . . H
H10C 0.5372 0.7580 0.2610 0.053 Uiso calc R 1 . . H
C3 0.4123(4) 0.94516(12) 0.08413(11) 0.0181(4) Uani d . 1 . . C
H3 0.5723 0.9555 0.1075 0.022 Uiso calc R 1 . . H
O3 0.4277(3) 0.88084(8) 0.03011(8) 0.0200(3) Uani d . 1 . . O
C11 0.6455(4) 0.86169(12) 0.00183(11) 0.0200(4) Uani d . 1 . . C
O9 0.8293(3) 0.89291(10) 0.02056(9) 0.0291(4) Uani d . 1 . . O
C12 0.6241(5) 0.79711(13) -0.05536(12) 0.0268(5) Uani d . 1 . . C
H12A 0.5521 0.7505 -0.0318 0.040 Uiso calc R 1 . . H
H12B 0.7835 0.7837 -0.0746 0.040 Uiso calc R 1 . . H
H12C 0.5225 0.8149 -0.0971 0.040 Uiso calc R 1 . . H
C4 0.3236(4) 1.01771(11) 0.04228(11) 0.0175(4) Uani d . 1 . . C
H4 0.1838 1.0037 0.0097 0.021 Uiso calc R 1 . . H
O4 0.5189(3) 1.04521(8) -0.00333(7) 0.0183(3) Uani d . 1 . . O
C13 0.4614(4) 1.07868(13) -0.07107(11) 0.0192(4) Uani d . 1 . . C
O10 0.2600(3) 1.08249(9) -0.09427(8) 0.0251(4) Uani d . 1 . . O
C14 0.6795(4) 1.10887(14) -0.11025(12) 0.0248(5) Uani d . 1 . . C
H14A 0.7023 1.1647 -0.0979 0.037 Uiso calc R 1 . . H
H14B 0.6597 1.1030 -0.1649 0.037 Uiso calc R 1 . . H
H14C 0.8198 1.0787 -0.0937 0.037 Uiso calc R 1 . . H
C5 0.2503(4) 1.08038(12) 0.10023(11) 0.0185(4) Uani d . 1 . . C
H5 0.3889 1.0909 0.1346 0.022 Uiso calc R 1 . . H
C6 0.1751(4) 1.15714(12) 0.06316(12) 0.0202(4) Uani d . 1 . . C
N1 -0.0594(4) 1.16937(12) 0.05512(11) 0.0240(4) Uani d . 1 . . N
H1A -0.169(5) 1.1319(17) 0.0703(16) 0.041(8) Uiso d . 1 . . H
H1B -0.116(5) 1.2086(19) 0.0295(17) 0.047(8) Uiso d . 1 . . H
O6 0.3343(3) 1.20229(9) 0.04220(9) 0.0271(4) Uani d . 1 . . O

loop_
_atom_site_aniso_label
_atom_site_aniso_U_11
_atom_site_aniso_U_22
_atom_site_aniso_U_33
_atom_site_aniso_U_12
_atom_site_aniso_U_13
_atom_site_aniso_U_23
O5 0.0167(7) 0.0228(7) 0.0189(6) -0.0005(6) 0.0032(6) 0.0034(6)
C1 0.0177(10) 0.0224(10) 0.0192(9) -0.0009(9) -0.0006(9) 0.0024(8)
O1 0.0188(8) 0.0282(7) 0.0190(7) -0.0007(7) 0.0000(6) -0.0013(6)
C7 0.0256(12) 0.0269(11) 0.0210(10) 0.0011(10) 0.0017(9) -0.0006(9)
O7 0.0232(9) 0.0419(10) 0.0318(8) 0.0031(8) 0.0030(8) -0.0069(7)
C8 0.0309(13) 0.0391(13) 0.0271(11) -0.0080(11) -0.0010(10) -0.0056(10)
C2 0.0190(10) 0.0208(10) 0.0181(9) -0.0010(8) 0.0001(8) 0.0033(8)
O2 0.0249(8) 0.0235(7) 0.0231(7) 0.0009(7) 0.0003(7) 0.0071(6)
C9 0.0372(14) 0.0197(11) 0.0197(10) 0.0004(10) 0.0068(10) 0.0001(8)
O8 0.0335(10) 0.0362(9) 0.0356(9) -0.0068(8) 0.0083(8) 0.0078(8)
C10 0.0499(16) 0.0284(12) 0.0281(11) 0.0066(12) 0.0041(13) 0.0091(10)
C3 0.0182(10) 0.0181(10) 0.0178(9) -0.0002(9) 0.0003(8) -0.0025(7)
O3 0.0198(7) 0.0189(7) 0.0212(7) -0.0016(6) 0.0026(6) -0.0031(6)
C11 0.0196(10) 0.0223(10) 0.0181(9) 0.0050(9) 0.0012(9) 0.0037(8)
O9 0.0173(8) 0.0403(9) 0.0295(8) 0.0013(7) -0.0007(7) -0.0031(7)
C12 0.0308(12) 0.0243(10) 0.0252(11) 0.0036(11) 0.0023(10) -0.0014(9)
C4 0.0147(10) 0.0197(9) 0.0180(9) -0.0023(8) 0.0025(8) 0.0011(8)
O4 0.0145(7) 0.0224(7) 0.0179(6) -0.0021(6) 0.0013(6) 0.0032(6)
C13 0.0203(11) 0.0197(10) 0.0175(9) -0.0012(9) 0.0006(9) 0.0002(8)
O10 0.0181(8) 0.0342(9) 0.0230(8) -0.0009(7) -0.0035(6) 0.0059(7)
C14 0.0208(11) 0.0324(11) 0.0213(10) -0.0055(10) 0.0012(9) 0.0047(9)
C5 0.0163(10) 0.0212(10) 0.0179(9) -0.0022(9) 0.0023(8) 0.0006(8)
C6 0.0238(11) 0.0173(10) 0.0194(9) -0.0013(9) -0.0005(9) -0.0011(8)
N1 0.0227(10) 0.0213(9) 0.0279(10) 0.0022(8) -0.0002(8) 0.0056(8)
O6 0.0271(9) 0.0207(7) 0.0333(8) -0.0030(7) 0.0008(7) 0.0032(7)

loop_
_atom_type_symbol
_atom_type_description
_atom_type_scat_dispersion_real
_atom_type_scat_dispersion_imag
_atom_type_scat_source
C C 0.0033 0.0016 'International Tables Vol C Tables 4.2.6.8 and 6.1.1.4'
H H 0.0000 0.0000 'International Tables Vol C Tables 4.2.6.8 and 6.1.1.4'
N N 0.0061 0.0033 'International Tables Vol C Tables 4.2.6.8 and 6.1.1.4'
O O 0.0106 0.0060 'International Tables Vol C Tables 4.2.6.8 and 6.1.1.4'

loop_
_geom_angle_atom_site_label_1
_geom_angle_atom_site_label_2
_geom_angle_atom_site_label_3
_geom_angle
_geom_angle_publ_flag
C1 O5 C5 112.31(16) yes
O5 C1 O1 109.78(15) yes
O5 C1 C2 110.76(15) yes
O1 C1 C2 108.65(17) yes
O5 C1 H1 109.2 ?
O1 C1 H1 109.2 ?
C2 C1 H1 109.2 ?
C7 O1 C1 115.11(15) ?
O7 C7 O1 122.7(2) ?
O7 C7 C8 126.3(2) ?
O1 C7 C8 111.06(19) ?
C7 C8 H8A 109.5 ?
C7 C8 H8B 109.5 ?
H8A C8 H8B 109.5 ?
C7 C8 H8C 109.5 ?
H8A C8 H8C 109.5 ?
H8B C8 H8C 109.5 ?
O2 C2 C3 106.22(17) yes
O2 C2 C1 110.57(15) yes
C3 C2 C1 113.58(17) yes
O2 C2 H2 108.8 ?
C3 C2 H2 108.8 ?
C1 C2 H2 108.8 ?
C9 O2 C2 116.10(18) ?
O8 C9 O2 122.9(2) ?
O8 C9 C10 126.4(2) ?
O2 C9 C10 110.7(2) ?
C9 C10 H10A 109.5 ?
C9 C10 H10B 109.5 ?
H10A C10 H10B 109.5 ?
C9 C10 H10C 109.5 ?
H10A C10 H10C 109.5 ?
H10B C10 H10C 109.5 ?
O3 C3 C4 107.74(15) yes
O3 C3 C2 105.76(16) yes
C4 C3 C2 111.53(17) yes
O3 C3 H3 110.6 ?
C4 C3 H3 110.6 ?
C2 C3 H3 110.6 ?
C11 O3 C3 118.47(16) ?
O9 C11 O3 123.95(18) ?
O9 C11 C12 125.3(2) ?
O3 C11 C12 110.74(19) ?
C11 C12 H12A 109.5 ?
C11 C12 H12B 109.5 ?
H12A C12 H12B 109.5 ?
C11 C12 H12C 109.5 ?
H12A C12 H12C 109.5 ?
H12B C12 H12C 109.5 ?
O4 C4 C3 106.92(16) yes
O4 C4 C5 110.79(15) yes
C3 C4 C5 108.70(15) yes
O4 C4 H4 110.1 ?
C3 C4 H4 110.1 ?
C5 C4 H4 110.1 ?
C13 O4 C4 116.86(16) ?
O10 C13 O4 122.98(19) ?
O10 C13 C14 125.93(18) ?
O4 C13 C14 111.09(18) ?
C13 C14 H14A 109.5 ?
C13 C14 H14B 109.5 ?
H14A C14 H14B 109.5 ?
C13 C14 H14C 109.5 ?
H14A C14 H14C 109.5 ?
H14B C14 H14C 109.5 ?
O5 C5 C6 110.20(17) yes
O5 C5 C4 107.48(15) yes
C6 C5 C4 112.21(16) yes
O5 C5 H5 109.0 ?
C6 C5 H5 109.0 ?
C4 C5 H5 109.0 ?
O6 C6 N1 125.5(2) ?
O6 C6 C5 117.67(19) ?
N1 C6 C5 116.85(19) yes
C6 N1 H1A 120.9(18) ?
C6 N1 H1B 122(2) ?
H1A N1 H1B 116(3) ?

loop_
_geom_bond_atom_site_label_1
_geom_bond_atom_site_label_2
_geom_bond_site_symmetry_2
_geom_bond_distance
_geom_bond_publ_flag
O5 C1 . 1.410(2) yes
O5 C5 . 1.432(2) yes
C1 O1 . 1.429(2) yes
C1 C2 . 1.530(3) yes
C1 H1 . 1.000 ?
O1 C7 . 1.371(3) ?
C7 O7 . 1.200(3) ?
C7 C8 . 1.485(3) ?
C8 H8A . 0.980 ?
C8 H8B . 0.980 ?
C8 H8C . 0.980 ?
C2 O2 . 1.446(2) yes
C2 C3 . 1.522(3) yes
C2 H2 . 1.000 ?
O2 C9 . 1.356(3) ?
C9 O8 . 1.204(3) ?
C9 C10 . 1.498(3) ?
C10 H10A . 0.980 ?
C10 H10B . 0.980 ?
C10 H10C . 0.980 ?
C3 O3 . 1.454(2) yes
C3 C4 . 1.519(3) yes
C3 H3 . 1.000 ?
O3 C11 . 1.355(2) ?
C11 O9 . 1.201(3) ?
C11 C12 . 1.497(3) ?
C12 H12A . 0.980 ?
C12 H12B . 0.980 ?
C12 H12C . 0.980 ?
C4 O4 . 1.435(2) yes
C4 C5 . 1.534(3) yes
C4 H4 . 1.000 ?
O4 C13 . 1.367(2) ?
C13 O10 . 1.198(3) ?
C13 C14 . 1.492(3) ?
C14 H14A . 0.980 ?
C14 H14B . 0.980 ?
C14 H14C . 0.980 ?
C5 C6 . 1.517(3) yes
C5 H5 . 1.000 ?
C6 O6 . 1.231(3) yes
C6 N1 . 1.332(3) yes
N1 H1A . 0.92(3) yes
N1 H1B . 0.87(3) yes

loop_
_geom_hbond_atom_site_label_D
_geom_hbond_atom_site_label_H
_geom_hbond_atom_site_label_A
_geom_hbond_site_symmetry_A
_geom_hbond_distance_DH
_geom_hbond_distance_HA
_geom_hbond_distance_DA
_geom_hbond_angle_DHA
N1 H1B O6 4_475 0.87(3) 1.99(3) 2.840(3) 165(3)
C2 H2 O9 1_455 1.00 2.29 3.168(3) 146
C8 H8C O7 1_655 0.98 2.55 3.366(3) 141
C12 H12C O7 2_574 0.98 2.60 3.392(3) 138
C14 H14A O6 4_575 0.98 2.57 3.529(3) 166
C14 H14C O10 1_655 0.98 2.46 3.283(3) 142
N1 H1A O5 . 0.92(3) 2.29(3) 2.658(2) 103(2)
C3 H3 O9 . 1.00 2.36 2.734(3) 101
C4 H4 O10 . 1.00 2.32 2.682(2) 100
C5 H5 O1 . 1.00 2.36 2.776(2) 104

loop_
_cod_related_entry_id
_cod_related_entry_database
_cod_related_entry_code
1 ChemSpider 24731501
